data_7211809
loop_
_publ_author_name
'Qiu, Yongcai'
'Liu, Zhihui'
'Mou, Jixia'
'Deng, Hong'
'Zeller, Matthias'

_publ_section_title
;
 Rationally designed and controlled syntheses of different series of
 4d--4f heterometallic coordination frameworks based on lanthanide
 carboxylate and Ag(IN)2 substructures
;
_journal_issue 1
_journal_name_full CrystEngComm
_journal_page_first 277
_journal_paper_doi 10.1039/b915025k
_journal_volume 12
_journal_year 2010
_chemical_formula_sum 'C14 H10 Ag Ce N2 O9'
_chemical_formula_weight 598.23
_chemical_name_systematic
;
?
;
_space_group_IT_number 15
_symmetry_cell_setting monoclinic
_symmetry_space_group_name_Hall '-C 2yc'
_symmetry_space_group_name_H-M 'C 1 2/c 1'
_atom_sites_solution_hydrogens geom
_atom_sites_solution_primary direct
_atom_sites_solution_secondary difmap
_audit_creation_method SHELXL-97
_cell_angle_alpha 90.00
_cell_angle_beta 109.202(2)
_cell_angle_gamma 90.00
_cell_formula_units_Z 8
_cell_length_a 21.728(2)
_cell_length_b 9.3675(10)
_cell_length_c 17.4117(18)
_cell_measurement_reflns_used 3455
_cell_measurement_temperature 296(2)
_cell_measurement_theta_max 28.00
_cell_measurement_theta_min 1.36
_cell_volume 3346.8(6)
_computing_cell_refinement 'Apex2 v2.1-4'
_computing_data_collection 'Apex2 v2.1-4 (Bruker, 2007)'
_computing_data_reduction 'Apex2 v2.1-4'
_computing_molecular_graphics 'SHELXTL 6.14'
_computing_publication_material 'SHELXTL 6.14'
_computing_structure_refinement 'SHELXTL 6.14'
_computing_structure_solution 'SHELXTL 6.14 (Bruker, 2000-2003)'
_diffrn_ambient_temperature 296(2)
_diffrn_measured_fraction_theta_full 0.994
_diffrn_measured_fraction_theta_max 0.994
_diffrn_measurement_device_type 'Bruker AXS SMART APEX CCD diffractometer'
_diffrn_measurement_method '\w scans'
_diffrn_radiation_monochromator graphite
_diffrn_radiation_source 'fine-focus sealed tube'
_diffrn_radiation_type MoK\a
_diffrn_radiation_wavelength 0.71073
_diffrn_reflns_av_R_equivalents 0.0837
_diffrn_reflns_av_sigmaI/netI 0.0694
_diffrn_reflns_limit_h_max 23
_diffrn_reflns_limit_h_min -28
_diffrn_reflns_limit_k_max 12
_diffrn_reflns_limit_k_min -12
_diffrn_reflns_limit_l_max 22
_diffrn_reflns_limit_l_min -22
_diffrn_reflns_number 18289
_diffrn_reflns_theta_full 27.50
_diffrn_reflns_theta_max 27.50
_diffrn_reflns_theta_min 2.39
_diffrn_standards_number 0
_exptl_absorpt_coefficient_mu 3.910
_exptl_absorpt_correction_T_max 0.5335
_exptl_absorpt_correction_T_min 0.4166
_exptl_absorpt_correction_type multi-scan
_exptl_absorpt_process_details 'Apex2 v2.1-4 (Bruker, 2007)'
_exptl_crystal_colour colorless
_exptl_crystal_density_diffrn 2.375
_exptl_crystal_density_method 'not measured'
_exptl_crystal_description block
_exptl_crystal_F_000 2280
_exptl_crystal_size_max 0.23
_exptl_crystal_size_mid 0.19
_exptl_crystal_size_min 0.16
_refine_diff_density_max 1.369
_refine_diff_density_min -1.187
_refine_diff_density_rms 0.179
_refine_ls_extinction_method none
_refine_ls_goodness_of_fit_ref 1.062
_refine_ls_hydrogen_treatment constr
_refine_ls_matrix_type full
_refine_ls_number_parameters 244
_refine_ls_number_reflns 3822
_refine_ls_number_restraints 3
_refine_ls_restrained_S_all 1.061
_refine_ls_R_factor_all 0.0685
_refine_ls_R_factor_gt 0.0448
_refine_ls_shift/su_max 0.001
_refine_ls_shift/su_mean 0.000
_refine_ls_structure_factor_coef Fsqd
_refine_ls_weighting_details 'calc w=1/[\s^2^(Fo^2^)+(0.0372P)^2^+6.1422P] where P=(Fo^2^+2Fc^2^)/3'
_refine_ls_weighting_scheme calc
_refine_ls_wR_factor_gt 0.0943
_refine_ls_wR_factor_ref 0.1048
_reflns_number_gt 2687
_reflns_number_total 3822
_reflns_threshold_expression I>2\s(I)
_cod_data_source_file b915025k.txt
_cod_data_source_block 4a
_cod_original_sg_symbol_H-M 'C 2/c'
_cod_database_code 7211809

loop_
_symmetry_equiv_pos_as_xyz
'x, y, z'
'-x, y, -z+1/2'
'x+1/2, y+1/2, z'
'-x+1/2, y+1/2, -z+1/2'
'-x, -y, -z'
'x, -y, z-1/2'
'-x+1/2, -y+1/2, -z'
'x+1/2, -y+1/2, z-1/2'

loop_
_atom_site_label
_atom_site_type_symbol
_atom_site_fract_x
_atom_site_fract_y
_atom_site_fract_z
_atom_site_U_iso_or_equiv
_atom_site_adp_type
_atom_site_occupancy
_atom_site_symmetry_multiplicity
_atom_site_calc_flag
_atom_site_refinement_flags
Ag1 Ag 0.17381(3) 0.43261(8) 0.14190(4) 0.0671(2) Uani 1 1 d .
C1 C 0.1138(5) 0.4156(8) 0.2780(6) 0.064(3) Uani 1 1 d .
H1 H 0.1167 0.5144 0.2746 0.077 Uiso 1 1 calc R
C2 C 0.0824(4) 0.3599(7) 0.3278(5) 0.051(2) Uani 1 1 d .
H2 H 0.0661 0.4204 0.3588 0.061 Uiso 1 1 calc R
C3 C 0.0750(3) 0.2128(7) 0.3321(4) 0.0308(14) Uani 1 1 d .
C4 C 0.1024(4) 0.1319(8) 0.2867(4) 0.0456(19) Uani 1 1 d .
H4 H 0.0990 0.0330 0.2872 0.055 Uiso 1 1 calc R
C5 C 0.1351(4) 0.1960(8) 0.2401(4) 0.048(2) Uani 1 1 d .
H5 H 0.1545 0.1383 0.2112 0.058 Uiso 1 1 calc R
C6 C 0.0396(3) 0.1481(7) 0.3841(4) 0.0331(15) Uani 1 1 d .
C7 C 0.2226(4) 0.5498(9) 0.0047(5) 0.068(3) Uani 1 1 d .
H7 H 0.1850 0.6049 -0.0079 0.082 Uiso 1 1 calc R
C8 C 0.2648(4) 0.5738(10) -0.0383(5) 0.067(3) Uani 1 1 d .
H8 H 0.2563 0.6456 -0.0773 0.081 Uiso 1 1 calc R
C9 C 0.3198(3) 0.4901(7) -0.0227(4) 0.0312(14) Uani 1 1 d .
C10 C 0.3259(4) 0.3808(8) 0.0316(5) 0.049(2) Uani 1 1 d .
H10 H 0.3593 0.3145 0.0395 0.059 Uiso 1 1 calc R
C11 C 0.2834(4) 0.3680(9) 0.0746(5) 0.052(2) Uani 1 1 d .
H11 H 0.2908 0.2967 0.1137 0.063 Uiso 1 1 calc R
C12 C 0.3724(3) 0.5224(7) -0.0577(4) 0.0318(15) Uani 1 1 d .
C13 C -0.0358(3) 0.4834(7) 0.4747(4) 0.0326(15) Uani 1 1 d .
C14 C 0.0373(3) 0.2495(6) 0.7699(4) 0.0299(14) Uani 1 1 d .
N1 N 0.1399(3) 0.3363(6) 0.2348(4) 0.0450(15) Uani 1 1 d .
N2 N 0.2326(3) 0.4527(7) 0.0627(4) 0.0502(16) Uani 1 1 d .
O1 O 0.0367(2) 0.2195(5) 0.4437(2) 0.0393(12) Uani 1 1 d .
O2 O 0.0174(2) 0.0255(4) 0.3653(3) 0.0380(11) Uani 1 1 d .
O3 O 0.3643(2) 0.6229(5) -0.1074(3) 0.0407(12) Uani 1 1 d .
O4 O 0.4250(2) 0.4519(4) -0.0332(2) 0.0322(10) Uani 1 1 d .
O5 O -0.0636(2) 0.5729(4) 0.4203(2) 0.0317(10) Uani 1 1 d .
O6 O -0.0608(2) 0.3742(4) 0.4922(3) 0.0346(10) Uani 1 1 d .
O7 O 0.0709(2) 0.2322(5) 0.7241(2) 0.0342(10) Uani 1 1 d .
O8 O 0.0583(2) 0.2681(5) 0.8458(2) 0.0360(11) Uani 1 1 d .
O1W O 0.2047(3) 0.3056(6) 0.7435(4) 0.0732(18) Uani 1 1 d D
H2W H 0.1687 0.2912 0.7520 0.110 Uiso 1 1 d RD
H1W H 0.2083 0.2469 0.7080 0.110 Uiso 1 1 d RD
Ce1 Ce 0.013624(17) 0.18477(3) 0.573541(19) 0.02576(12) Uani 1 1 d .

loop_
_atom_site_aniso_label
_atom_site_aniso_U_11
_atom_site_aniso_U_22
_atom_site_aniso_U_33
_atom_site_aniso_U_23
_atom_site_aniso_U_13
_atom_site_aniso_U_12
Ag1 0.0480(4) 0.1053(6) 0.0630(4) 0.0361(4) 0.0386(3) 0.0091(4)
C1 0.092(7) 0.027(4) 0.106(7) 0.020(4) 0.076(6) 0.009(4)
C2 0.077(6) 0.032(4) 0.070(5) 0.001(4) 0.059(5) -0.001(4)
C3 0.034(4) 0.034(4) 0.031(3) 0.004(3) 0.019(3) -0.001(3)
C4 0.062(5) 0.041(4) 0.053(4) -0.010(3) 0.045(4) -0.010(4)
C5 0.073(6) 0.049(5) 0.043(4) -0.012(3) 0.047(4) -0.010(4)
C6 0.040(4) 0.039(4) 0.028(3) 0.012(3) 0.021(3) 0.004(3)
C7 0.054(5) 0.078(6) 0.097(7) 0.042(5) 0.058(5) 0.029(5)
C8 0.054(5) 0.089(7) 0.073(5) 0.052(5) 0.040(4) 0.029(5)
C9 0.026(4) 0.038(4) 0.036(3) 0.001(3) 0.019(3) 0.004(3)
C10 0.027(4) 0.056(5) 0.073(5) 0.027(4) 0.028(4) 0.003(4)
C11 0.038(5) 0.070(5) 0.051(4) 0.025(4) 0.019(4) 0.002(4)
C12 0.030(4) 0.037(4) 0.033(3) -0.005(3) 0.017(3) -0.002(3)
C13 0.039(4) 0.029(3) 0.040(4) -0.004(3) 0.025(3) 0.001(3)
C14 0.041(4) 0.020(3) 0.032(3) 0.001(2) 0.017(3) 0.000(3)
N1 0.046(4) 0.045(4) 0.055(4) 0.012(3) 0.032(3) 0.008(3)
N2 0.039(4) 0.068(4) 0.057(4) 0.019(3) 0.033(3) 0.002(3)
O1 0.062(3) 0.039(3) 0.031(2) 0.001(2) 0.035(2) -0.001(2)
O2 0.052(3) 0.028(2) 0.041(3) -0.003(2) 0.025(2) -0.015(2)
O3 0.038(3) 0.051(3) 0.042(3) 0.013(2) 0.023(2) 0.001(2)
O4 0.027(2) 0.037(2) 0.037(2) 0.002(2) 0.0163(19) 0.002(2)
O5 0.035(3) 0.026(2) 0.035(2) 0.0001(18) 0.013(2) -0.0080(19)
O6 0.036(3) 0.026(2) 0.045(3) 0.004(2) 0.019(2) -0.005(2)
O7 0.036(3) 0.041(3) 0.036(2) -0.003(2) 0.025(2) -0.001(2)
O8 0.041(3) 0.041(3) 0.031(2) 0.001(2) 0.018(2) -0.006(2)
O1W 0.055(4) 0.080(4) 0.089(4) -0.027(3) 0.031(3) -0.006(3)
Ce1 0.0322(2) 0.02401(19) 0.02789(19) -0.00032(14) 0.01916(15) -0.00144(16)

loop_
_atom_type_symbol
_atom_type_description
_atom_type_scat_dispersion_real
_atom_type_scat_dispersion_imag
_atom_type_scat_source
C C 0.0033 0.0016 'International Tables Vol C Tables 4.2.6.8 and 6.1.1.4'
H H 0.0000 0.0000 'International Tables Vol C Tables 4.2.6.8 and 6.1.1.4'
O O 0.0106 0.0060 'International Tables Vol C Tables 4.2.6.8 and 6.1.1.4'
N N 0.0061 0.0033 'International Tables Vol C Tables 4.2.6.8 and 6.1.1.4'
Ag Ag -0.8971 1.1015 'International Tables Vol C Tables 4.2.6.8 and 6.1.1.4'
Ce Ce -0.2486 2.6331 'International Tables Vol C Tables 4.2.6.8 and 6.1.1.4'

loop_
_geom_angle_atom_site_label_1
_geom_angle_atom_site_label_2
_geom_angle_atom_site_label_3
_geom_angle
_geom_angle_site_symmetry_1
_geom_angle_site_symmetry_3
N2 Ag1 N1 156.7(2) . .
N1 C1 C2 123.1(7) . .
N1 C1 H1 118.5 . .
C2 C1 H1 118.5 . .
C1 C2 C3 120.1(7) . .
C1 C2 H2 120.0 . .
C3 C2 H2 120.0 . .
C4 C3 C2 116.0(6) . .
C4 C3 C6 122.3(6) . .
C2 C3 C6 121.7(6) . .
C3 C4 C5 120.4(7) . .
C3 C4 H4 119.8 . .
C5 C4 H4 119.8 . .
N1 C5 C4 122.8(7) . .
N1 C5 H5 118.6 . .
C4 C5 H5 118.6 . .
O2 C6 O1 126.0(6) . .
O2 C6 C3 116.5(6) . .
O1 C6 C3 117.5(6) . .
N2 C7 C8 123.8(7) . .
N2 C7 H7 118.1 . .
C8 C7 H7 118.1 . .
C7 C8 C9 119.1(7) . .
C7 C8 H8 120.4 . .
C9 C8 H8 120.4 . .
C10 C9 C8 116.2(6) . .
C10 C9 C12 121.4(6) . .
C8 C9 C12 122.2(6) . .
C9 C10 C11 120.8(7) . .
C9 C10 H10 119.6 . .
C11 C10 H10 119.6 . .
N2 C11 C10 122.8(7) . .
N2 C11 H11 118.6 . .
C10 C11 H11 118.6 . .
O3 C12 O4 122.1(6) . .
O3 C12 C9 118.9(6) . .
O4 C12 C9 119.0(6) . .
O3 C12 Ce1 59.2(3) . 4
O4 C12 Ce1 67.3(3) . 4
C9 C12 Ce1 155.3(4) . 4
O6 C13 O5 126.3(6) . .
O6 C13 C13 117.7(7) . 5_566
O5 C13 C13 115.9(7) . 5_566
O7 C14 O8 126.7(6) . .
O7 C14 C14 117.3(7) . 2_556
O8 C14 C14 116.0(7) . 2_556
C1 N1 C5 117.6(6) . .
C1 N1 Ag1 120.4(5) . .
C5 N1 Ag1 121.1(5) . .
C11 N2 C7 116.8(7) . .
C11 N2 Ag1 119.0(5) . .
C7 N2 Ag1 124.2(5) . .
C6 O1 Ce1 139.6(4) . .
C6 O2 Ce1 140.2(4) . 5_556
C12 O3 Ce1 96.3(4) . 4
C12 O4 Ce1 153.1(4) . 8
C12 O4 Ce1 87.7(4) . 4
Ce1 O4 Ce1 105.72(15) 8 4
C13 O5 Ce1 118.5(4) . 5_566
C13 O6 Ce1 118.0(4) . .
C14 O7 Ce1 119.2(4) . .
C14 O8 Ce1 117.4(4) . 2_556
H2W O1W H1W 109.5 . .
O2 Ce1 O1 131.96(15) 5_556 .
O2 Ce1 O6 126.89(15) 5_556 .
O1 Ce1 O6 71.32(15) . .
O2 Ce1 O5 153.18(13) 5_556 5_566
O1 Ce1 O5 72.97(14) . 5_566
O6 Ce1 O5 64.64(14) . 5_566
O2 Ce1 O4 70.15(14) 5_556 8_456
O1 Ce1 O4 74.46(14) . 8_456
O6 Ce1 O4 75.51(14) . 8_456
O5 Ce1 O4 134.61(13) 5_566 8_456
O2 Ce1 O8 72.44(15) 5_556 2_556
O1 Ce1 O8 143.57(15) . 2_556
O6 Ce1 O8 72.26(14) . 2_556
O5 Ce1 O8 91.96(14) 5_566 2_556
O4 Ce1 O8 95.95(14) 8_456 2_556
O2 Ce1 O7 78.63(14) 5_556 .
O1 Ce1 O7 137.35(15) . .
O6 Ce1 O7 117.74(14) . .
O5 Ce1 O7 74.87(13) 5_566 .
O4 Ce1 O7 147.00(14) 8_456 .
O8 Ce1 O7 63.78(14) 2_556 .
O2 Ce1 O3 97.43(16) 5_556 4_545
O1 Ce1 O3 74.85(15) . 4_545
O6 Ce1 O3 135.34(15) . 4_545
O5 Ce1 O3 78.23(15) 5_566 4_545
O4 Ce1 O3 121.85(14) 8_456 4_545
O8 Ce1 O3 135.47(14) 2_556 4_545
O7 Ce1 O3 71.75(14) . 4_545
O2 Ce1 O4 72.47(15) 5_556 4_545
O1 Ce1 O4 67.35(13) . 4_545
O6 Ce1 O4 133.75(13) . 4_545
O5 Ce1 O4 119.22(14) 5_566 4_545
O4 Ce1 O4 74.28(15) 8_456 4_545
O8 Ce1 O4 144.83(13) 2_556 4_545
O7 Ce1 O4 106.63(13) . 4_545
O3 Ce1 O4 48.48(13) 4_545 4_545
O2 Ce1 C12 89.19(17) 5_556 4_545
O1 Ce1 C12 64.10(16) . 4_545
O6 Ce1 C12 135.04(15) . 4_545
O5 Ce1 C12 96.01(16) 5_566 4_545
O4 Ce1 C12 97.30(16) 8_456 4_545
O8 Ce1 C12 152.07(15) 2_556 4_545
O7 Ce1 C12 92.57(15) . 4_545
O3 Ce1 C12 24.55(15) 4_545 4_545
O4 Ce1 C12 24.99(15) 4_545 4_545

loop_
_geom_bond_atom_site_label_1
_geom_bond_atom_site_label_2
_geom_bond_distance
_geom_bond_site_symmetry_2
Ag1 N2 2.173(6) .
Ag1 N1 2.181(6) .
C1 N1 1.311(9) .
C1 C2 1.371(10) .
C1 H1 0.9300 .
C2 C3 1.392(9) .
C2 H2 0.9300 .
C3 C4 1.365(9) .
C3 C6 1.495(9) .
C4 C5 1.378(9) .
C4 H4 0.9300 .
C5 N1 1.324(8) .
C5 H5 0.9300 .
C6 O2 1.247(7) .
C6 O1 1.254(7) .
C7 N2 1.323(9) .
C7 C8 1.379(11) .
C7 H7 0.9300 .
C8 C9 1.380(10) .
C8 H8 0.9300 .
C9 C10 1.370(9) .
C9 C12 1.492(9) .
C10 C11 1.372(10) .
C10 H10 0.9300 .
C11 N2 1.320(10) .
C11 H11 0.9300 .
C12 O3 1.252(7) .
C12 O4 1.266(7) .
C12 Ce1 2.995(7) 4
C13 O6 1.242(7) .
C13 O5 1.260(7) .
C13 C13 1.547(13) 5_566
C14 O7 1.257(7) .
C14 O8 1.260(7) .
C14 C14 1.537(13) 2_556
O1 Ce1 2.493(4) .
O2 Ce1 2.437(4) 5_556
O3 Ce1 2.587(5) 4
O4 Ce1 2.539(4) 8
O4 Ce1 2.765(4) 4
O5 Ce1 2.503(4) 5_566
O6 Ce1 2.503(4) .
O7 Ce1 2.544(4) .
O8 Ce1 2.544(4) 2_556
O1W H2W 0.8509 .
O1W H1W 0.8513 .
Ce1 O2 2.437(4) 5_556
Ce1 O5 2.503(4) 5_566
Ce1 O4 2.539(4) 8_456
Ce1 O8 2.544(4) 2_556
Ce1 O3 2.587(5) 4_545
Ce1 O4 2.765(4) 4_545
Ce1 C12 2.995(7) 4_545
